data_2242630
loop_
_publ_author_name
'Holmes, William'
'Cordes, David B.'
'Slawin, Alexandra M. Z.'
'Harrison, William T. A.'

_publ_section_title
;
 Template or ligand? Different structural behaviours of aromatic amines in
 combination with zincophosphite networks
;
_journal_coeditor_code CQ2027
_journal_issue 10
_journal_name_full 'Acta Crystallographica Section E'
_journal_page_first 1411
_journal_page_last 1416
_journal_paper_doi 10.1107/S2056989018012343
_journal_volume 74
_journal_year 2018
_chemical_formula_iupac '[Zn (H P O3) (C6 H8 N2)]'
_chemical_formula_moiety 'C6 H9 N2 O3 P Zn'
_chemical_formula_sum 'C6 H9 N2 O3 P Zn'
_chemical_formula_weight 253.49
_chemical_name_systematic
;
Poly[(benzene-1,2-diamine)(\m~5~-phosphonato)zinc]
;
_space_group_crystal_system orthorhombic
_space_group_IT_number 29
_space_group_name_Hall 'P 2c -2ac'
_space_group_name_H-M_alt 'P c a 21'
_symmetry_space_group_name_Hall 'P 2c -2ac'
_symmetry_space_group_name_H-M 'P c a 21'
_atom_sites_solution_hydrogens mixed
_atom_sites_solution_primary direct
_audit_creation_method SHELXL-2014/7
_cell_angle_alpha 90
_cell_angle_beta 90
_cell_angle_gamma 90
_cell_formula_units_Z 4
_cell_length_a 8.0419(2)
_cell_length_b 13.5008(4)
_cell_length_c 8.1307(2)
_cell_measurement_reflns_used 8070
_cell_measurement_temperature 173(2)
_cell_measurement_theta_max 28.8090
_cell_measurement_theta_min 2.9280
_cell_volume 882.77(4)
_computing_cell_refinement
;
CrysAlis PRO (Rigaku, 2017)
;
_computing_data_collection
;
CrysAlis PRO (Rigaku, 2017)
;
_computing_data_reduction
;
CrysAlis PRO (Rigaku, 2017)
;
_computing_molecular_graphics
;
ORTEP-3 for Windows (Farrugia, 2012)
;
_computing_publication_material
;
publCIF (Westrip, 2010)
;
_computing_structure_refinement
;
SHELXL2014 (Sheldrick, 2015)
;
_computing_structure_solution
;
SHELXS97 (Sheldrick, 2008)
;
_diffrn_ambient_temperature 173(2)
_diffrn_measured_fraction_theta_full 0.999
_diffrn_measured_fraction_theta_max 0.906
_diffrn_measurement_device 'three-circle diffractometer'
_diffrn_measurement_device_type ' Rigaku XtaLAB P200 HPC'
_diffrn_measurement_method \w
_diffrn_radiation_monochromator 'Rigaku Osmic Confocal Optical System'
_diffrn_radiation_type MoK\a
_diffrn_radiation_wavelength 0.71073
_diffrn_reflns_av_R_equivalents 0.0439
_diffrn_reflns_limit_h_max 10
_diffrn_reflns_limit_h_min -10
_diffrn_reflns_limit_k_max 16
_diffrn_reflns_limit_k_min -17
_diffrn_reflns_limit_l_max 10
_diffrn_reflns_limit_l_min -10
_diffrn_reflns_number 11004
_diffrn_reflns_theta_full 25.242
_diffrn_reflns_theta_max 29.155
_diffrn_reflns_theta_min 2.948
_exptl_absorpt_coefficient_mu 2.937
_exptl_absorpt_correction_T_max 1.00000
_exptl_absorpt_correction_T_min 0.73121
_exptl_absorpt_correction_type multi-scan
_exptl_absorpt_process_details
;
(CrysAlis PRO; Rigaku OD, 2017)
;
_exptl_crystal_colour colourless
_exptl_crystal_density_diffrn 1.907
_exptl_crystal_description plate
_exptl_crystal_F_000 512
_exptl_crystal_size_max 0.270
_exptl_crystal_size_mid 0.100
_exptl_crystal_size_min 0.020
_refine_diff_density_max 0.710
_refine_diff_density_min -0.273
_refine_ls_abs_structure_details
;
Flack (1983) parameter
;
_refine_ls_abs_structure_Flack 0.016(14)
_refine_ls_extinction_method none
_refine_ls_goodness_of_fit_ref 1.035
_refine_ls_hydrogen_treatment mixed
_refine_ls_matrix_type full
_refine_ls_number_parameters 131
_refine_ls_number_reflns 2038
_refine_ls_number_restraints 1
_refine_ls_restrained_S_all 1.035
_refine_ls_R_factor_all 0.0229
_refine_ls_R_factor_gt 0.0218
_refine_ls_shift/su_max 0.000
_refine_ls_shift/su_mean 0.000
_refine_ls_structure_factor_coef Fsqd
_refine_ls_weighting_details 'w=1/[\s^2^(Fo^2^)+(0.0292P)^2^] where P=(Fo^2^+2Fc^2^)/3'
_refine_ls_weighting_scheme calc
_refine_ls_wR_factor_gt 0.0509
_refine_ls_wR_factor_ref 0.0513
_reflns_number_gt 1952
_reflns_number_total 2038
_reflns_threshold_expression 'I > 2\s(I)'
_cod_data_source_file cq2027sup1.cif
_cod_data_source_block II
_cod_database_code 2242630
_shelx_space_group_comment
;
The symmetry employed for this shelxl refinement is uniquely defined
by the following loop, which should always be used as a source of
symmetry information in preference to the above space-group names.
They are only intended as comments.
;
_shelx_estimated_absorpt_t_min 0.504
_shelx_estimated_absorpt_t_max 0.944

loop_
_space_group_symop_operation_xyz
'x, y, z'
'-x, -y, z+1/2'
'-x+1/2, y, z+1/2'
'x+1/2, -y, z'

loop_
_atom_site_type_symbol
_atom_site_label
_atom_site_fract_x
_atom_site_fract_y
_atom_site_fract_z
_atom_site_U_iso_or_equiv
_atom_site_adp_type
_atom_site_calc_flag
_atom_site_occupancy
Zn Zn1 0.34696(3) 0.06830(2) 0.34354(5) 0.01300(11) Uani d 1
P P1 0.00036(8) 0.12113(5) 0.21567(10) 0.01250(16) Uani d 1
H H1 -0.0400 0.2127 0.1753 0.015 Uiso calc 1
O O1 0.1265(2) 0.12693(13) 0.3561(3) 0.0175(4) Uani d 1
O O2 -0.1583(2) 0.06927(12) 0.2738(3) 0.0164(5) Uani d 1
O O3 0.0745(3) 0.07310(14) 0.0661(3) 0.0229(5) Uani d 1
C C1 0.5193(3) 0.2527(2) 0.2485(4) 0.0149(6) Uani d 1
C C2 0.4078(3) 0.3236(2) 0.1875(4) 0.0181(6) Uani d 1
C C3 0.4181(4) 0.4194(2) 0.2496(4) 0.0235(7) Uani d 1
H H3 0.3426 0.4681 0.2106 0.028 Uiso calc 1
C C4 0.5345(4) 0.4458(2) 0.3662(5) 0.0269(7) Uani d 1
H H4 0.5386 0.5119 0.4059 0.032 Uiso calc 1
C C5 0.6460(4) 0.3756(3) 0.4257(4) 0.0263(8) Uani d 1
H H5 0.7264 0.3931 0.5062 0.032 Uiso calc 1
C C6 0.6374(3) 0.2797(2) 0.3651(5) 0.0202(7) Uani d 1
H H6 0.7138 0.2314 0.4041 0.024 Uiso calc 1
N N1 0.5069(3) 0.14987(17) 0.2000(4) 0.0155(5) Uani d 1
H H1N 0.601(4) 0.121(2) 0.199(5) 0.019 Uiso d 1
H H2N 0.465(4) 0.139(2) 0.113(4) 0.019 Uiso d 1
N N2 0.2847(3) 0.2972(2) 0.0758(4) 0.0261(7) Uani d 1
H H3N 0.230(5) 0.343(3) 0.039(5) 0.031 Uiso d 1
H H4N 0.311(4) 0.250(3) 0.025(5) 0.031 Uiso d 1

loop_
_atom_site_aniso_label
_atom_site_aniso_U_11
_atom_site_aniso_U_22
_atom_site_aniso_U_33
_atom_site_aniso_U_12
_atom_site_aniso_U_13
_atom_site_aniso_U_23
Zn1 0.01069(16) 0.01757(17) 0.01076(17) -0.00001(9) -0.00039(16) -0.00114(16)
P1 0.0106(3) 0.0163(3) 0.0105(4) 0.0005(2) 0.0004(3) 0.0012(3)
O1 0.0137(8) 0.0240(9) 0.0148(11) 0.0020(6) -0.0017(10) -0.0028(11)
O2 0.0092(11) 0.0186(12) 0.0214(13) 0.0005(6) 0.0007(7) 0.0033(8)
O3 0.0256(13) 0.0302(13) 0.0130(12) 0.0011(8) 0.0044(9) -0.0023(8)
C1 0.0144(13) 0.0176(13) 0.0127(14) -0.0031(10) 0.0054(11) 0.0018(10)
C2 0.0158(13) 0.0225(14) 0.0160(15) -0.0001(11) 0.0036(12) 0.0032(11)
C3 0.0272(18) 0.0223(14) 0.0210(17) 0.0020(12) 0.0048(14) 0.0039(11)
C4 0.0350(15) 0.0215(14) 0.024(2) -0.0052(12) 0.0038(16) -0.0063(14)
C5 0.0244(16) 0.0315(19) 0.0230(19) -0.0061(13) -0.0028(12) -0.0056(14)
C6 0.0168(13) 0.0249(14) 0.019(2) 0.0000(10) 0.0000(12) 0.0007(14)
N1 0.0140(11) 0.0197(11) 0.0128(14) 0.0028(9) -0.0015(10) 0.0001(11)
N2 0.0288(19) 0.0244(13) 0.0250(16) 0.0087(11) -0.0079(14) -0.0021(12)

loop_
_atom_type_symbol
_atom_type_description
_atom_type_scat_dispersion_real
_atom_type_scat_dispersion_imag
_atom_type_scat_source
C C 0.0033 0.0016 'International Tables Vol C Tables 4.2.6.8 and 6.1.1.4'
H H 0.0000 0.0000 'International Tables Vol C Tables 4.2.6.8 and 6.1.1.4'
N N 0.0061 0.0033 'International Tables Vol C Tables 4.2.6.8 and 6.1.1.4'
O O 0.0106 0.0060 'International Tables Vol C Tables 4.2.6.8 and 6.1.1.4'
P P 0.1023 0.0942 'International Tables Vol C Tables 4.2.6.8 and 6.1.1.4'
Zn Zn 0.2839 1.4301 'International Tables Vol C Tables 4.2.6.8 and 6.1.1.4'

loop_
_geom_angle_atom_site_label_1
_geom_angle_atom_site_label_2
_geom_angle_atom_site_label_3
_geom_angle_site_symmetry_1
_geom_angle_site_symmetry_3
_geom_angle
_geom_angle_publ_flag
O3 Zn1 O2 3 4 108.36(9) ?
O3 Zn1 O1 3 . 103.71(10) ?
O2 Zn1 O1 4 . 112.63(7) ?
O3 Zn1 N1 3 . 108.15(11) ?
O2 Zn1 N1 4 . 111.10(10) ?
O1 Zn1 N1 . . 112.46(9) ?
O3 P1 O1 . . 111.30(12) ?
O3 P1 O2 . . 112.56(12) ?
O1 P1 O2 . . 110.24(13) ?
O3 P1 H1 . . 107.5 ?
O1 P1 H1 . . 107.5 ?
O2 P1 H1 . . 107.5 ?
P1 O1 Zn1 . . 123.02(15) y
P1 O2 Zn1 . 4_455 120.64(10) y
P1 O3 Zn1 . 3_554 155.43(13) y
C6 C1 C2 . . 120.0(3) ?
C6 C1 N1 . . 118.9(2) ?
C2 C1 N1 . . 121.0(2) ?
N2 C2 C3 . . 121.2(3) ?
N2 C2 C1 . . 120.8(3) ?
C3 C2 C1 . . 117.9(3) ?
C4 C3 C2 . . 122.0(3) ?
C4 C3 H3 . . 119.0 ?
C2 C3 H3 . . 119.0 ?
C3 C4 C5 . . 120.1(3) ?
C3 C4 H4 . . 120.0 ?
C5 C4 H4 . . 120.0 ?
C6 C5 C4 . . 118.7(3) ?
C6 C5 H5 . . 120.7 ?
C4 C5 H5 . . 120.7 ?
C5 C6 C1 . . 121.3(3) ?
C5 C6 H6 . . 119.3 ?
C1 C6 H6 . . 119.3 ?
C1 N1 Zn1 . . 113.73(19) ?
C1 N1 H1N . . 112(2) ?
Zn1 N1 H1N . . 109(2) ?
C1 N1 H2N . . 117(2) ?
Zn1 N1 H2N . . 98(2) ?
H1N N1 H2N . . 106(3) ?
C2 N2 H3N . . 115(2) ?
C2 N2 H4N . . 111(2) ?
H3N N2 H4N . . 124(3) ?

loop_
_geom_bond_atom_site_label_1
_geom_bond_atom_site_label_2
_geom_bond_site_symmetry_2
_geom_bond_distance
_geom_bond_publ_flag
Zn1 O3 3 1.918(2) y
Zn1 O2 4 1.9425(17) y
Zn1 O1 . 1.9445(16) y
Zn1 N1 . 2.056(3) y
P1 O3 . 1.501(2) y
P1 O1 . 1.529(3) y
P1 O2 . 1.5299(19) y
P1 H1 . 1.3200 ?
O2 Zn1 4_455 1.9424(17) ?
O3 Zn1 3_554 1.918(2) ?
C1 C6 . 1.390(4) ?
C1 C2 . 1.402(4) ?
C1 N1 . 1.447(4) ?
C2 N2 . 1.389(4) ?
C2 C3 . 1.390(4) ?
C3 C4 . 1.379(5) ?
C3 H3 . 0.9500 ?
C4 C5 . 1.391(5) ?
C4 H4 . 0.9500 ?
C5 C6 . 1.388(5) ?
C5 H5 . 0.9500 ?
C6 H6 . 0.9500 ?
N1 H1N . 0.85(3) ?
N1 H2N . 0.80(3) ?
N2 H3N . 0.82(4) ?
N2 H4N . 0.79(4) ?

loop_
_geom_hbond_atom_site_label_D
_geom_hbond_atom_site_label_H
_geom_hbond_atom_site_label_A
_geom_hbond_site_symmetry_A
_geom_hbond_distance_DH
_geom_hbond_distance_HA
_geom_hbond_distance_DA
_geom_hbond_angle_DHA
N1 H1N O2 1_655 0.85(3) 2.15(4) 2.966(3) 161(3)
N1 H2N O1 3_554 0.80(3) 2.22(4) 3.011(4) 171(3)
N2 H4N O1 3_554 0.79(4) 2.21(4) 2.998(4) 174(4)
N2 H3N Cg 3_554 0.82(4) 2.80(4) 3.400(3) 132(3)

loop_
_geom_torsion_atom_site_label_1
_geom_torsion_atom_site_label_2
_geom_torsion_atom_site_label_3
_geom_torsion_atom_site_label_4
_geom_torsion_site_symmetry_4
_geom_torsion
O3 P1 O1 Zn1 . -4.93(18)
O2 P1 O1 Zn1 . 120.71(14)
O3 P1 O2 Zn1 4_455 61.4(2)
O1 P1 O2 Zn1 4_455 -63.54(18)
O1 P1 O3 Zn1 3_554 -114.0(4)
O2 P1 O3 Zn1 3_554 121.6(3)
C6 C1 C2 N2 . -177.5(3)
N1 C1 C2 N2 . -1.5(4)
C6 C1 C2 C3 . -1.2(4)
N1 C1 C2 C3 . 174.7(3)
N2 C2 C3 C4 . 177.0(3)
C1 C2 C3 C4 . 0.8(5)
C2 C3 C4 C5 . -0.2(5)
C3 C4 C5 C6 . 0.2(5)
C4 C5 C6 C1 . -0.7(5)
C2 C1 C6 C5 . 1.2(5)
N1 C1 C6 C5 . -174.8(3)
C6 C1 N1 Zn1 . 89.0(3)
C2 C1 N1 Zn1 . -87.0(3)

_cod_database_fobs_code 2242630
